data_7062197
loop_
_publ_author_name
'Hulushe, Siya T.'
'Malan, Frederick P.'
'Hosten, Eric C.'
'Lobb, Kevin A.'
'Khanye, Setshaba D.'
'Watkins, Gareth M.'

_publ_section_title
;
 Photo-and thermoresponsive N-salicylideneaniline derivatives: solid-state
 studies and structural aspects
;
_journal_issue 43
_journal_name_full 'New Journal of Chemistry'
_journal_page_first 20940
_journal_page_last 20950
_journal_paper_doi 10.1039/D1NJ03056F
_journal_volume 46
_journal_year 2022
_chemical_compound_source Synthesized
_chemical_formula_moiety 'C14 H12 N2 O4, H2 O'
_chemical_formula_sum 'C14 H14 N2 O5'
_chemical_formula_weight 290.28
_chemical_melting_point 490
_chemical_name_systematic '2-((E)-(2-methoxyphenyliminio)methyl)-4-nitrophenolate dihydrate'
_space_group_crystal_system monoclinic
_space_group_IT_number 15
_space_group_name_Hall '-C 2yc'
_space_group_name_H-M_alt 'C 1 2/c 1'
_audit_creation_date 2021-02-28
_audit_creation_method
;
Olex2 1.2
(compiled 2016.02.19 svn.r3266 for OlexSys, GUI svn.r5155)
;
_audit_update_record
;
2021-03-25 deposited with the CCDC.	2022-10-24 downloaded from the CCDC.
;
_cell_angle_alpha 90
_cell_angle_beta 111.460(2)
_cell_angle_gamma 90
_cell_formula_units_Z 8
_cell_length_a 26.0764(13)
_cell_length_b 6.9741(4)
_cell_length_c 15.7872(7)
_cell_measurement_reflns_used 5600
_cell_measurement_temperature 200(2)
_cell_measurement_theta_max 27.74
_cell_measurement_theta_min 2.66
_cell_volume 2672.0(2)
_computing_molecular_graphics 'Olex2 (Dolomanov et al., 2009)'
_computing_publication_material 'Olex2 (Dolomanov et al., 2009)'
_computing_structure_refinement 'olex2.refine (Bourhis et al., 2015)'
_diffrn_ambient_temperature 200(2)
_diffrn_measured_fraction_theta_full 0.9949
_diffrn_measured_fraction_theta_max 0.9949
_diffrn_measurement_device_type 'Bruker APEX-II CCD'
_diffrn_measurement_method '\f and \w scans'
_diffrn_radiation_monochromator graphite
_diffrn_radiation_probe x-ray
_diffrn_radiation_type 'Mo K\a'
_diffrn_radiation_wavelength 0.71073
_diffrn_reflns_av_R_equivalents 0.0301
_diffrn_reflns_av_unetI/netI 0.0227
_diffrn_reflns_limit_h_max 34
_diffrn_reflns_limit_h_min -34
_diffrn_reflns_limit_k_max 9
_diffrn_reflns_limit_k_min -9
_diffrn_reflns_limit_l_max 21
_diffrn_reflns_limit_l_min -20
_diffrn_reflns_number 22631
_diffrn_reflns_theta_full 28.3228
_diffrn_reflns_theta_max 28.32
_diffrn_reflns_theta_min 2.66
_diffrn_source 'sealed X-ray tube'
_diffrn_source_type 'Bruker X8 (Mo) X-ray source'
_diffrn_standards_number 0
_exptl_absorpt_coefficient_mu 0.111
_exptl_absorpt_correction_T_max 1.0000
_exptl_absorpt_correction_T_min 0.9403
_exptl_absorpt_correction_type multi-scan
_exptl_absorpt_process_details
;
SADABS-2008/1 (Bruker,2008) was used for absorption correction.
wR2(int) was 0.0473 before and 0.0401 after correction.
The Ratio of minimum to maximum transmission is 0.9403.
The \l/2 correction factor is 0.0015.
;
_exptl_crystal_colour brown
_exptl_crystal_colour_primary brown
_exptl_crystal_density_diffrn 1.4430
_exptl_crystal_description platelets
_exptl_crystal_F_000 1216.7508
_exptl_crystal_recrystallization_method 'Water/methanol mixture'
_exptl_crystal_size_max 0.672
_exptl_crystal_size_mid 0.623
_exptl_crystal_size_min 0.03
_refine_diff_density_max 0.3204
_refine_diff_density_min -0.3165
_refine_diff_density_rms 0.0609
_refine_ls_d_res_high 0.7490
_refine_ls_d_res_low 7.6444
_refine_ls_goodness_of_fit_ref 1.0277
_refine_ls_hydrogen_treatment constr
_refine_ls_matrix_type full
_refine_ls_number_constraints 28
_refine_ls_number_parameters 197
_refine_ls_number_reflns 3308
_refine_ls_number_restraints 0
_refine_ls_restrained_S_all 1.0277
_refine_ls_R_factor_all 0.0650
_refine_ls_R_factor_gt 0.0410
_refine_ls_shift/su_max 3.9384
_refine_ls_shift/su_mean 0.0984
_refine_ls_structure_factor_coef Fsqd
_refine_ls_weighting_details 'w=1/[\s^2^(Fo^2^)+(0.0551P)^2^+1.4943P] where P=(Fo^2^+2Fc^2^)/3'
_refine_ls_weighting_scheme calc
_refine_ls_wR_factor_gt 0.1010
_refine_ls_wR_factor_ref 0.1149
_reflns_Friedel_coverage 0.0
_reflns_limit_h_max 32
_reflns_limit_h_min -34
_reflns_limit_k_max 9
_reflns_limit_k_min 0
_reflns_limit_l_max 20
_reflns_limit_l_min 0
_reflns_number_gt 2375
_reflns_number_total 3308
_reflns_threshold_expression I>=2u(I)
_cod_data_source_file d1nj03056f2.cif
_cod_data_source_block ka174_na2_C2c_a
_cod_original_sg_symbol_H-M 'C 2/c'
_cod_database_code 7062197

loop_
_space_group_symop_id
_space_group_symop_operation_xyz
1 x,y,z
2 -x,y,-z+1/2
3 -x,-y,-z
4 x,-y,z-1/2
5 x+1/2,y+1/2,z
6 -x+1/2,y+1/2,-z+1/2
7 -x+1/2,-y+1/2,-z
8 x+1/2,-y+1/2,z-1/2

loop_
_atom_site_label
_atom_site_type_symbol
_atom_site_fract_x
_atom_site_fract_y
_atom_site_fract_z
_atom_site_U_iso_or_equiv
_atom_site_adp_type
_atom_site_occupancy
_atom_site_site_symmetry_order
_atom_site_refinement_flags_posn
_atom_site_refinement_flags_adp
_atom_site_refinement_flags_occupancy
O1 O 0.48754(4) 0.25941(16) 0.38698(7) 0.0347(3) Uani 1.000000 1 . . .
O4 O 0.61833(4) 0.35418(17) 0.45558(7) 0.0365(3) Uani 1.000000 1 . . .
N1 N 0.55733(5) 0.29589(17) 0.54960(8) 0.0254(3) Uani 1.000000 1 . . .
H1 H 0.54795(5) 0.29528(17) 0.49140(8) 0.0305(3) Uiso 1.000000 1 R . .
O2 O 0.33996(5) 0.0871(2) 0.61272(8) 0.0489(3) Uani 1.000000 1 . . .
O3 O 0.28299(5) 0.0355(2) 0.47582(9) 0.0571(4) Uani 1.000000 1 . . .
N2 N 0.32881(5) 0.0811(2) 0.53007(9) 0.0370(3) Uani 1.000000 1 . . .
C11 C 0.46373(6) 0.21682(19) 0.51739(9) 0.0245(3) Uani 1.000000 1 . . .
O5W O 0.5 0.0128(3) 0.25 0.0709(7) Uani 1.000000 2 S T P
C21 C 0.61324(5) 0.3381(2) 0.59938(9) 0.0253(3) Uani 1.000000 1 . . .
C1 C 0.51797(6) 0.2578(2) 0.57906(9) 0.0256(3) Uani 1.000000 1 . . .
H1a H 0.52539(6) 0.2573(2) 0.64133(9) 0.0308(3) Uiso 1.000000 1 R . .
C12 C 0.45090(6) 0.2167(2) 0.42025(9) 0.0272(3) Uani 1.000000 1 . . .
C16 C 0.42302(6) 0.1729(2) 0.55279(9) 0.0274(3) Uani 1.000000 1 . . .
H16 H 0.43122(6) 0.1744(2) 0.61529(9) 0.0329(4) Uiso 1.000000 1 R . .
C22 C 0.64551(6) 0.3730(2) 0.54699(9) 0.0275(3) Uani 1.000000 1 . . .
C15 C 0.37099(6) 0.1276(2) 0.49408(10) 0.0287(3) Uani 1.000000 1 . . .
O6W O 0.5 0.5124(3) 0.25 0.0831(8) Uani 1.000000 2 S T P
C26 C 0.63665(6) 0.3437(2) 0.69354(10) 0.0320(3) Uani 1.000000 1 . . .
H26 H 0.61545(6) 0.3173(2) 0.72840(10) 0.0385(4) Uiso 1.000000 1 R . .
C14 C 0.35749(6) 0.1220(2) 0.39966(10) 0.0322(3) Uani 1.000000 1 . . .
H14 H 0.32200(6) 0.0890(2) 0.36145(10) 0.0386(4) Uiso 1.000000 1 R . .
C13 C 0.39619(6) 0.1648(2) 0.36398(10) 0.0329(3) Uani 1.000000 1 . . .
H13 H 0.38676(6) 0.1602(2) 0.30122(10) 0.0394(4) Uiso 1.000000 1 R . .
C23 C 0.70064(6) 0.4205(2) 0.58929(11) 0.0351(4) Uani 1.000000 1 . . .
H23 H 0.72220(6) 0.4459(2) 0.55492(11) 0.0421(4) Uiso 1.000000 1 R . .
C25 C 0.69178(6) 0.3890(3) 0.73510(10) 0.0394(4) Uani 1.000000 1 . . .
H25 H 0.70790(6) 0.3924(3) 0.79826(10) 0.0473(5) Uiso 1.000000 1 R . .
C24 C 0.72314(6) 0.4295(3) 0.68295(11) 0.0412(4) Uani 1.000000 1 . . .
H24 H 0.75997(6) 0.4634(3) 0.71160(11) 0.0494(5) Uiso 1.000000 1 R . .
C27 C 0.64772(7) 0.3965(3) 0.39736(11) 0.0406(4) Uani 1.000000 1 . . .
H27a H 0.6613(4) 0.5256(6) 0.4079(6) 0.0608(6) Uiso 1.000000 1 GR . .
H27b H 0.6781(3) 0.3094(12) 0.4100(6) 0.0608(6) Uiso 1.000000 1 GR . .
H27c H 0.62352(15) 0.3828(18) 0.33502(11) 0.0608(6) Uiso 1.000000 1 GR . .
H5Wa H 0.492(2) 0.067(8) 0.291(2) 0.1064(10) Uiso 0.500000 1 G . .
H5Wb H 0.491(3) 0.085(6) 0.203(2) 0.1064(10) Uiso 0.500000 1 G . .
H6Wa H 0.505(4) 0.417(13) 0.221(7) 0.1247(12) Uiso 0.500000 1 G . .
H6Wb H 0.502(3) 0.47(2) 0.302(4) 0.1247(12) Uiso 0.500000 1 G . .

loop_
_atom_site_aniso_label
_atom_site_aniso_U_11
_atom_site_aniso_U_22
_atom_site_aniso_U_33
_atom_site_aniso_U_12
_atom_site_aniso_U_13
_atom_site_aniso_U_23
O1 0.0374(6) 0.0456(7) 0.0255(5) -0.0085(5) 0.0167(4) -0.0001(4)
O4 0.0369(6) 0.0517(7) 0.0263(5) -0.0093(5) 0.0178(4) -0.0013(5)
N1 0.0279(6) 0.0278(6) 0.0223(5) -0.0038(5) 0.0114(5) -0.0025(4)
O2 0.0487(7) 0.0636(9) 0.0459(7) -0.0166(6) 0.0309(6) -0.0104(6)
O3 0.0322(6) 0.0845(11) 0.0578(8) -0.0186(6) 0.0202(6) -0.0081(7)
N2 0.0319(7) 0.0395(8) 0.0448(8) -0.0075(6) 0.0204(6) -0.0050(6)
C11 0.0285(7) 0.0227(7) 0.0248(6) -0.0023(5) 0.0126(5) -0.0010(5)
O5W 0.135(2) 0.0419(12) 0.0387(11) -0.000000 0.0354(13) 0.000000
C21 0.0255(7) 0.0243(7) 0.0277(7) -0.0028(5) 0.0117(5) -0.0028(5)
C1 0.0309(7) 0.0259(7) 0.0236(6) -0.0025(6) 0.0142(6) -0.0018(5)
C12 0.0339(7) 0.0244(7) 0.0260(7) -0.0006(6) 0.0142(6) 0.0015(5)
C16 0.0326(7) 0.0262(7) 0.0266(7) -0.0023(6) 0.0146(6) -0.0003(5)
C22 0.0307(7) 0.0280(7) 0.0267(7) -0.0015(6) 0.0138(6) 0.0007(6)
C15 0.0279(7) 0.0265(7) 0.0359(8) -0.0029(6) 0.0165(6) 0.0001(6)
O6W 0.179(3) 0.0357(11) 0.0503(12) -0.000000 0.0604(16) 0.000000
C26 0.0336(8) 0.0382(8) 0.0274(7) -0.0021(6) 0.0148(6) -0.0016(6)
C14 0.0270(7) 0.0340(8) 0.0327(7) -0.0027(6) 0.0075(6) -0.0006(6)
C13 0.0362(8) 0.0366(8) 0.0230(7) -0.0021(6) 0.0075(6) 0.0013(6)
C23 0.0294(7) 0.0417(9) 0.0401(8) -0.0024(7) 0.0198(6) 0.0022(7)
C25 0.0338(8) 0.0548(11) 0.0269(7) -0.0009(7) 0.0079(6) -0.0034(7)
C24 0.0264(7) 0.0545(11) 0.0401(9) -0.0041(7) 0.0091(6) -0.0020(8)
C27 0.0501(10) 0.0476(10) 0.0347(8) -0.0055(8) 0.0283(7) 0.0004(7)

loop_
_atom_type_symbol
_atom_type_scat_dispersion_real
_atom_type_scat_dispersion_imag
_atom_type_scat_Cromer_Mann_a1
_atom_type_scat_Cromer_Mann_a2
_atom_type_scat_Cromer_Mann_a3
_atom_type_scat_Cromer_Mann_a4
_atom_type_scat_Cromer_Mann_b1
_atom_type_scat_Cromer_Mann_b2
_atom_type_scat_Cromer_Mann_b3
_atom_type_scat_Cromer_Mann_b4
_atom_type_scat_Cromer_Mann_c
_atom_type_scat_source
_atom_type_scat_dispersion_source
H 0.00000 0.00000 0.49300 0.32291 0.14019 0.04081 10.51090 26.12570 3.14236 57.79970 0.0030380000826 'International Tables Volume C Table 6.1.1.4 (pp. 500-502)' 'Henke, Gullikson and Davis, At. Data and Nucl. Data Tables, 1993, 54, 2'
C 0.00347 0.00161 2.31000 1.02000 1.58860 0.86500 20.84390 10.20750 0.56870 51.65120 0.215599998832 'International Tables Volume C Table 6.1.1.4 (pp. 500-502)' 'Henke, Gullikson and Davis, At. Data and Nucl. Data Tables, 1993, 54, 2'
O 0.01158 0.00611 3.04850 2.28680 1.54630 0.86700 13.27710 5.70110 0.32390 32.90890 0.250800013542 'International Tables Volume C Table 6.1.1.4 (pp. 500-502)' 'Henke, Gullikson and Davis, At. Data and Nucl. Data Tables, 1993, 54, 2'
N 0.00653 0.00323 12.21260 3.13220 2.01250 1.16630 0.00570 9.89330 28.99750 0.58260 -11.5290002823 'International Tables Volume C Table 6.1.1.4 (pp. 500-502)' 'Henke, Gullikson and Davis, At. Data and Nucl. Data Tables, 1993, 54, 2'

loop_
_geom_angle_atom_site_label_1
_geom_angle_atom_site_label_2
_geom_angle_atom_site_label_3
_geom_angle
_geom_angle_site_symmetry_1
_geom_angle_site_symmetry_3
_geom_angle_publ_flag
C27 O4 C22 117.97(12) . . ?
C21 N1 H1 115.35(7) . . ?
C1 N1 H1 115.35(8) . . ?
C1 N1 C21 129.31(12) . . ?
O3 N2 O2 122.69(13) . . ?
C15 N2 O2 119.37(12) . . ?
C15 N2 O3 117.95(13) . . ?
C12 C11 C1 120.84(12) . . ?
C16 C11 C1 118.65(12) . . ?
C16 C11 C12 120.51(12) . . ?
H5Wa O5W H5Wa 127(8) 2_655 . ?
H5Wb O5W H5Wa 109.5 2_655 2_655 ?
H5Wb O5W H5Wa 109.5 . . ?
H5Wb O5W H5Wa 30.3 2_655 . ?
H5Wb O5W H5Wa 30.3 . 2_655 ?
H5Wb O5W H5Wb 107(7) 2_655 . ?
C22 C21 N1 115.41(12) . . ?
C26 C21 N1 124.28(12) . . ?
C26 C21 C22 120.31(13) . . ?
C11 C1 N1 120.92(12) . . ?
H1a C1 N1 119.54(8) . . ?
H1a C1 C11 119.54(7) . . ?
C11 C12 O1 121.11(13) . . ?
C13 C12 O1 121.99(12) . . ?
C13 C12 C11 116.89(12) . . ?
H16 C16 C11 120.43(8) . . ?
C15 C16 C11 119.15(13) . . ?
C15 C16 H16 120.43(8) . . ?
C21 C22 O4 114.65(12) . . ?
C23 C22 O4 125.44(12) . . ?
C23 C22 C21 119.91(13) . . ?
C16 C15 N2 119.50(13) . . ?
C14 C15 N2 118.69(12) . . ?
C14 C15 C16 121.80(12) . . ?
H6Wa O6W H6Wa 76(19) 2_655 . ?
H6Wb O6W H6Wa 106.9 . . ?
H6Wb O6W H6Wa 34.8 . 2_655 ?
H6Wb O6W H6Wa 34.8 2_655 . ?
H6Wb O6W H6Wa 106.9 2_655 2_655 ?
H6Wb O6W H6Wb 141(19) 2_655 . ?
H26 C26 C21 120.34(8) . . ?
C25 C26 C21 119.31(13) . . ?
C25 C26 H26 120.34(9) . . ?
H14 C14 C15 120.00(8) . . ?
C13 C14 C15 119.99(13) . . ?
C13 C14 H14 120.00(9) . . ?
C14 C13 C12 121.63(13) . . ?
H13 C13 C12 119.19(8) . . ?
H13 C13 C14 119.19(9) . . ?
H23 C23 C22 120.42(8) . . ?
C24 C23 C22 119.16(13) . . ?
C24 C23 H23 120.42(9) . . ?
H25 C25 C26 119.91(9) . . ?
C24 C25 C26 120.17(14) . . ?
C24 C25 H25 119.91(9) . . ?
C25 C24 C23 121.08(14) . . ?
H24 C24 C23 119.46(9) . . ?
H24 C24 C25 119.46(9) . . ?
H27a C27 O4 109.5 . . ?
H27b C27 O4 109.5 . . ?
H27b C27 H27a 109.5 . . ?
H27c C27 O4 109.5 . . ?
H27c C27 H27a 109.5 . . ?
H27c C27 H27b 109.5 . . ?
H5Wb H5Wa O5W 75(4) 2_655 . ?
H5Wa H5Wb O5W 75(4) 2_655 . ?
H6Wa H6Wa O6W 52(9) 2_655 2_655 ?
H6Wb H6Wa O6W 73(10) 2_655 2_655 ?
H6Wa H6Wb O6W 72(9) 2_655 2_655 ?

loop_
_geom_bond_atom_site_label_1
_geom_bond_atom_site_label_2
_geom_bond_distance
_geom_bond_site_symmetry_2
_geom_bond_publ_flag
O1 C12 1.2824(17) . ?
O4 C22 1.3615(17) . ?
O4 C27 1.4264(17) . ?
N1 H1 0.8600 . ?
N1 C21 1.4113(17) . ?
N1 C1 1.2997(17) . ?
O2 N2 1.2293(17) . ?
O3 N2 1.2302(17) . ?
N2 C15 1.4474(18) . ?
C11 C1 1.4221(19) . ?
C11 C12 1.4451(19) . ?
C11 C16 1.4026(18) . ?
O5W H5Wa 0.8500 2_655 ?
O5W H5Wa 0.8500 . ?
O5W H5Wb 0.8500 . ?
O5W H5Wb 0.8500 2_655 ?
C21 C22 1.4002(19) . ?
C21 C26 1.386(2) . ?
C1 H1a 0.9300 . ?
C12 C13 1.424(2) . ?
C16 H16 0.9300 . ?
C16 C15 1.371(2) . ?
C22 C23 1.386(2) . ?
C15 C14 1.401(2) . ?
O6W H6Wa 0.8458 . ?
O6W H6Wa 0.8458 2_655 ?
O6W H6Wb 0.8500 . ?
O6W H6Wb 0.8500 2_655 ?
C26 H26 0.9300 . ?
C26 C25 1.381(2) . ?
C14 H14 0.9300 . ?
C14 C13 1.357(2) . ?
C13 H13 0.9300 . ?
C23 H23 0.9300 . ?
C23 C24 1.378(2) . ?
C25 H25 0.9300 . ?
C25 C24 1.385(2) . ?
C24 H24 0.9300 . ?
C27 H27a 0.9600 . ?
C27 H27b 0.9600 . ?
C27 H27c 0.9600 . ?
H5Wa H5Wb 0.44(11) 2_655 ?
H6Wa H6Wa 1.0(2) 2_655 ?
H6Wa H6Wb 0.5(3) 2_655 ?
